data_4513852
loop_
_publ_author_name
'V.V. Atuchin'
'N.F. Beisel'
'E.N. Galashov'
'E.M. Mandrik'
'M.S. Molokeev'
'A.P. Yelisseyev'
'A.A. Yusuf'
'Zhiguo Xia'

_publ_section_title
;
 Pressure-stimulated synthesis and luminescence properties of
 microcrystalline (Lu,Y)3Al5O12:Ce3+ garnet phosphors
;
_journal_issue 47
_journal_name_full 'ACS Applied Materials & Interfaces'
_journal_page_first 26235
_journal_page_last 26243
_journal_paper_doi 10.1021/acsami.5b08411
_journal_volume 7
_journal_year 2015
_chemical_formula_moiety 'Al10 Ce0.02 O24 Y5.98'
_chemical_formula_sum 'Al10 Ce0.02 O24 Y5.98'
_chemical_formula_weight 1188.18
_space_group_IT_number 230
_symmetry_cell_setting cubic
_symmetry_space_group_name_Hall '-I 4bd 2c 3'
_symmetry_space_group_name_H-M 'I a -3 d'
_cell_angle_alpha 90
_cell_angle_beta 90
_cell_angle_gamma 90
_cell_formula_units_Z 4
_cell_length_a 12.012905(29)
_cell_length_b 12.012905(29)
_cell_length_c 12.012905(29)
_cell_measurement_temperature 300
_cell_volume 1733.581(7)
_diffrn_ambient_temperature 300
_diffrn_measurement_device_type
;
D8 ADVANCE Bruker
;
_diffrn_radiation_monochromator none
_diffrn_radiation_probe x-ray
_diffrn_radiation_type
;
 Cu K\a~1~~2~
;
_exptl_absorpt_coefficient_mu 32.452
_exptl_crystal_density_diffrn 4.552724
_pd_char_colour
;
colourless
;
_pd_meas_2theta_range_inc 0.0160352
_pd_meas_2theta_range_max 140.000349
_pd_meas_2theta_range_min 5
_pd_meas_scan_method step
_pd_proc_ls_pref_orient_corr
;
no preferred orientation
;
_pd_proc_ls_profile_function PearsonVII
_pd_proc_ls_prof_R_factor 9.250
_pd_proc_ls_prof_wR_expected 8.743
_pd_proc_ls_prof_wR_factor 11.726
_pd_proc_number_of_points 8419
_pd_spec_mount_mode reflection
_refine_ls_goodness_of_fit_all 1.341
_refine_ls_R_I_factor 4.14
_refine_ls_shift/su_max 0.01000
_cod_data_source_file Y2p99Ce0p01Al5O12.cif
_cod_data_source_block a
_cod_original_cell_volume 1733.581(12)
_cod_original_sg_symbol_Hall
;
-I 4bd 2c 3
;
_cod_original_sg_symbol_H-M Ia-3d
_cod_original_formula_sum
;
Al10 Ce0.02 O24 Y5.98
;
_cod_database_code 4513852
_cod_database_fobs_code 4513852

loop_
_symmetry_equiv_pos_as_xyz
'x, y, z'
'-x, -y, -z'
'-x, -y+1/2, z'
'-x, y, z+1/2'
'-x, y+1/2, -z+1/2'
'-x+1/4, -z+1/4, -y+1/4'
'-x+1/4, -z-1/4, y-1/4'
'-x+1/4, z+1/4, -y-1/4'
'-x+1/4, z-1/4, y+1/4'
'-x+1/2, -y, z+1/2'
'-x+1/2, -y+1/2, -z+1/2'
'-x+1/2, y, -z'
'-x+1/2, y+1/2, z'
'-x-1/4, -z+1/4, y+1/4'
'-x-1/4, -z-1/4, -y-1/4'
'-x-1/4, z+1/4, y-1/4'
'-x-1/4, z-1/4, -y+1/4'
'-y, -z, -x'
'-y, -z+1/2, x'
'-y, z, x+1/2'
'-y, z+1/2, -x+1/2'
'-y+1/4, -x+1/4, -z+1/4'
'-y+1/4, -x-1/4, z-1/4'
'-y+1/4, x+1/4, -z-1/4'
'-y+1/4, x-1/4, z+1/4'
'-y+1/2, -z, x+1/2'
'-y+1/2, -z+1/2, -x+1/2'
'-y+1/2, z, -x'
'-y+1/2, z+1/2, x'
'-y-1/4, -x+1/4, z+1/4'
'-y-1/4, -x-1/4, -z-1/4'
'-y-1/4, x+1/4, z-1/4'
'-y-1/4, x-1/4, -z+1/4'
'-z, -x, -y'
'-z, -x+1/2, y'
'-z, x, y+1/2'
'-z, x+1/2, -y+1/2'
'-z+1/4, -y+1/4, -x+1/4'
'-z+1/4, -y-1/4, x-1/4'
'-z+1/4, y+1/4, -x-1/4'
'-z+1/4, y-1/4, x+1/4'
'-z+1/2, -x, y+1/2'
'-z+1/2, -x+1/2, -y+1/2'
'-z+1/2, x, -y'
'-z+1/2, x+1/2, y'
'-z-1/4, -y+1/4, x+1/4'
'-z-1/4, -y-1/4, -x-1/4'
'-z-1/4, y+1/4, x-1/4'
'-z-1/4, y-1/4, -x+1/4'
'z, -x, -y+1/2'
'z, -x+1/2, y+1/2'
'z, x, y'
'z, x+1/2, -y'
'z+1/4, -y+1/4, x-1/4'
'z+1/4, -y-1/4, -x+1/4'
'z+1/4, y+1/4, x+1/4'
'z+1/4, y-1/4, -x-1/4'
'z+1/2, -x, y'
'z+1/2, -x+1/2, -y'
'z+1/2, x, -y+1/2'
'z+1/2, x+1/2, y+1/2'
'z-1/4, -y+1/4, -x-1/4'
'z-1/4, -y-1/4, x+1/4'
'z-1/4, y+1/4, -x+1/4'
'z-1/4, y-1/4, x-1/4'
'y, -z, -x+1/2'
'y, -z+1/2, x+1/2'
'y, z, x'
'y, z+1/2, -x'
'y+1/4, -x+1/4, z-1/4'
'y+1/4, -x-1/4, -z+1/4'
'y+1/4, x+1/4, z+1/4'
'y+1/4, x-1/4, -z-1/4'
'y+1/2, -z, x'
'y+1/2, -z+1/2, -x'
'y+1/2, z, -x+1/2'
'y+1/2, z+1/2, x+1/2'
'y-1/4, -x+1/4, -z-1/4'
'y-1/4, -x-1/4, z+1/4'
'y-1/4, x+1/4, -z+1/4'
'y-1/4, x-1/4, z-1/4'
'x, -y, -z+1/2'
'x, -y+1/2, z+1/2'
'x, y+1/2, -z'
'x+1/4, -z+1/4, y-1/4'
'x+1/4, -z-1/4, -y+1/4'
'x+1/4, z+1/4, y+1/4'
'x+1/4, z-1/4, -y-1/4'
'x+1/2, -y, z'
'x+1/2, -y+1/2, -z'
'x+1/2, y, -z+1/2'
'x+1/2, y+1/2, z+1/2'
'x-1/4, -z+1/4, -y-1/4'
'x-1/4, -z-1/4, y+1/4'
'x-1/4, z+1/4, -y+1/4'
'x-1/4, z-1/4, y-1/4'

loop_
_atom_site_label
_atom_site_type_symbol
_atom_site_fract_x
_atom_site_fract_y
_atom_site_fract_z
_atom_site_occupancy
_atom_site_B_iso_or_equiv
Y Y 0 0.25 0.125 0.9967 0.468(35)
Ce Ce 0 0.25 0.125 0.0033 0.468(35)
Al1 Al 0 0.25 0.375 1 0.767(44)
Al2 Al 0 0 0 1 0.426(51)
O O -0.03235(22) 0.05210(23) 0.14971(19) 1 0.703(67)

loop_
_diffrn_radiation_wavelength
_diffrn_radiation_wavelength_wt
1.5406 1.0000
1.5443 0.5000

loop_
_geom_angle_atom_site_label_1
_geom_angle_atom_site_label_2
_geom_angle_atom_site_label_3
_geom_angle
_geom_angle_site_symmetry_1
_geom_angle_site_symmetry_3
O Y O 124.29(18) 1_555 19_555
O Y O 109.18(12) 1_555 22_555
O Y O 73.75(11) 1_555 38_555
O Y O 94.657(91) 1_555 64_555
O Y O 68.61(13) 1_555 68_555
O Y O 72.62(12) 1_555 80_555
O Y O 112.41(12) 19_555 64_555
O Y O 71.38(11) 19_555 68_555
O Ce O 124.29(18) 1_555 19_555
O Ce O 109.18(12) 1_555 22_555
O Ce O 73.75(11) 1_555 38_555
O Ce O 94.657(91) 1_555 64_555
O Ce O 68.61(13) 1_555 68_555
O Ce O 72.62(12) 1_555 80_555
O Ce O 112.41(12) 19_555 64_555
O Ce O 71.38(11) 19_555 68_555
O Al1 O 113.68(11) 20_555 38_555
O Al1 O 101.31(13) 20_555 67_555
O Al2 O 92.78(11) 1_555 18_555

loop_
_geom_bond_atom_site_label_1
_geom_bond_atom_site_label_2
_geom_bond_distance
_geom_bond_site_symmetry_2
Y O 2.4271(28) .
Y O 2.3273(26) 19_555
Ce O 2.4271(28) .
Ce O 2.3273(26) 19_555
Al1 O 1.7556(26) 20_555
Al2 O 1.9435(27) .
